data_2311164
loop_
_publ_author_name
'Celikesir, Sevim T\"urktekin'
'Akkurt, Mehmet'
'Ust\"unda\(g, G\"ok\,ce Cihan'
'B\"uy\"ukg\"ung\"or, Orhan'

_publ_section_title
;
 5-Fluoro-3-phenyl-N'-(4-propyl-cyclo-hexyl-idene)-1H-indole-2-carbohydrazide.
;
_journal_coeditor_code HB7101
_journal_issue 'Pt 8'
_journal_name_full 'Acta crystallographica. Section E, Structure reports online'
_journal_page_first o1202
_journal_paper_doi 10.1107/S1600536813018333
_journal_volume 69
_journal_year 2013
_chemical_formula_iupac 'C24 H26 F N3 O'
_chemical_formula_moiety 'C24 H26 F N3 O'
_chemical_formula_sum 'C24 H26 F N3 O'
_chemical_formula_weight 391.48
_chemical_name_systematic 5-Fluoro-3-phenyl-<i>N</i>'-(4-propylcyclohexylidene)-1<i>H</i>-indole-2-carbohydrazide
_space_group_IT_number 82
_space_group_name_Hall 'I -4'
_space_group_name_H-M_alt 'I -4'
_symmetry_cell_setting tetragonal
_symmetry_space_group_name_Hall 'I -4'
_symmetry_space_group_name_H-M 'I -4'
_atom_sites_solution_hydrogens mixed
_cell_angle_alpha 90
_cell_angle_beta 90
_cell_angle_gamma 90
_cell_formula_units_Z 8
_cell_length_a 22.6986(11)
_cell_length_b 22.6986(11)
_cell_length_c 8.4480(5)
_cell_measurement_reflns_used 20884
_cell_measurement_temperature 296(2)
_cell_measurement_theta_max 27.37
_cell_measurement_theta_min 2.54
_cell_volume 4352.6(4)
_computing_cell_refinement 'X-AREA (Stoe & Cie, 2002)'
_computing_data_collection 'X-AREA (Stoe & Cie, 2002)'
_computing_data_reduction 'X-RED32 (Stoe & Cie, 2002)'
_computing_molecular_graphics 'ORTEP-3 for Windows (Farrugia, 2012)'
_computing_publication_material 'WinGX (Farrugia, 2012)'
_computing_structure_refinement 'SHELXL97 (Sheldrick, 2008)'
_computing_structure_solution 'SHELXS97 (Sheldrick, 2008)'
_diffrn_ambient_temperature 296(2)
_diffrn_detector_area_resol_mean 6.67
_diffrn_measured_fraction_theta_full 0.999
_diffrn_measured_fraction_theta_max 0.999
_diffrn_measurement_device '2-circle goniometer'
_diffrn_measurement_device_type 'Stoe IPDS 2'
_diffrn_measurement_method \w-scans
_diffrn_radiation_monochromator 'plane graphite'
_diffrn_radiation_type 'Mo K\a'
_diffrn_radiation_wavelength 0.71073
_diffrn_reflns_av_R_equivalents 0.0660
_diffrn_reflns_av_sigmaI/netI 0.0495
_diffrn_reflns_limit_h_max 27
_diffrn_reflns_limit_h_min -28
_diffrn_reflns_limit_k_max 28
_diffrn_reflns_limit_k_min -28
_diffrn_reflns_limit_l_max 10
_diffrn_reflns_limit_l_min -10
_diffrn_reflns_number 15640
_diffrn_reflns_reduction_process
;
;
_diffrn_reflns_theta_full 25.24
_diffrn_reflns_theta_max 26.49
_diffrn_reflns_theta_min 2.54
_exptl_absorpt_coefficient_mu 0.080
_exptl_absorpt_correction_T_max 0.978
_exptl_absorpt_correction_T_min 0.957
_exptl_absorpt_correction_type integration
_exptl_absorpt_process_details '(Stoe & Cie, 2002)'
_exptl_crystal_colour colourless
_exptl_crystal_density_diffrn 1.195
_exptl_crystal_density_method 'Not Measured'
_exptl_crystal_description prism
_exptl_crystal_F_000 1664
_exptl_crystal_size_max 0.63
_exptl_crystal_size_mid 0.46
_exptl_crystal_size_min 0.28
_refine_diff_density_max 0.129
_refine_diff_density_min -0.108
_refine_ls_abs_structure_details none
_refine_ls_extinction_method none
_refine_ls_goodness_of_fit_ref 1.032
_refine_ls_hydrogen_treatment mixed
_refine_ls_matrix_type full
_refine_ls_number_parameters 267
_refine_ls_number_reflns 4531
_refine_ls_number_restraints 2
_refine_ls_restrained_S_all 1.034
_refine_ls_R_factor_all 0.0681
_refine_ls_R_factor_gt 0.0465
_refine_ls_shift/su_max 0.000
_refine_ls_shift/su_mean 0.000
_refine_ls_structure_factor_coef Fsqd
_refine_ls_weighting_details 'W=1/[\S^2^(FO^2^)+(0.0396P)^2^+0.3772P] WHERE P=(FO^2^+2FC^2^)/3'
_refine_ls_weighting_scheme calc
_refine_ls_wR_factor_gt 0.0853
_refine_ls_wR_factor_ref 0.0922
_reflns_number_gt 3430
_reflns_number_total 4531
_reflns_threshold_expression I>2\s(I)
_cod_data_source_file hb7101sup1.cif
_cod_data_source_block I
_cod_original_cell_volume 4352.6(5)
_cod_database_code 2311164

loop_
_symmetry_equiv_pos_site_id
_symmetry_equiv_pos_as_xyz
1 x,y,z
2 y,-x,-z
3 -x,-y,z
4 -y,x,-z
5 1/2+x,1/2+y,1/2+z
6 1/2+y,1/2-x,1/2-z
7 1/2-x,1/2-y,1/2+z
8 1/2-y,1/2+x,1/2-z

loop_
_atom_site_aniso_label
_atom_site_aniso_U_11
_atom_site_aniso_U_22
_atom_site_aniso_U_33
_atom_site_aniso_U_12
_atom_site_aniso_U_13
_atom_site_aniso_U_23
F1 0.0820(13) 0.0652(11) 0.0755(13) 0.0059(9) -0.0167(10) 0.0183(10)
O1 0.0639(15) 0.135(2) 0.105(2) 0.0507(15) 0.0263(15) 0.0539(19)
N1 0.0347(11) 0.0569(14) 0.0623(15) 0.0076(10) 0.0116(11) 0.0062(12)
N2 0.0488(14) 0.0670(16) 0.0605(16) 0.0165(13) -0.0026(13) 0.0149(14)
N3 0.0486(13) 0.0740(17) 0.0599(16) 0.0073(12) -0.0061(14) 0.0195(14)
C1 0.0434(14) 0.0435(14) 0.0558(17) 0.0010(11) 0.0067(14) -0.0004(14)
C2 0.0553(17) 0.0578(17) 0.0630(19) 0.0022(14) 0.0196(16) 0.0060(16)
C3 0.074(2) 0.0535(17) 0.0540(18) -0.0014(15) 0.0104(17) 0.0073(15)
C4 0.0631(19) 0.0438(16) 0.0609(19) 0.0019(13) -0.0076(16) 0.0050(15)
C5 0.0426(14) 0.0480(15) 0.0616(18) 0.0028(12) -0.0002(14) 0.0011(14)
C6 0.0405(14) 0.0390(13) 0.0502(15) 0.0013(11) 0.0035(12) -0.0029(12)
C7 0.0364(13) 0.0437(14) 0.0483(16) 0.0026(11) 0.0025(12) -0.0005(12)
C8 0.0336(13) 0.0507(15) 0.0487(17) 0.0053(11) -0.0003(12) 0.0087(13)
C9 0.0444(16) 0.0658(19) 0.065(2) -0.0009(14) 0.0054(15) -0.0084(16)
C10 0.0536(18) 0.084(2) 0.062(2) 0.0113(16) 0.0098(16) -0.0081(18)
C11 0.0432(16) 0.087(2) 0.070(2) 0.0038(16) 0.0174(16) 0.014(2)
C12 0.060(2) 0.066(2) 0.107(3) -0.0134(17) 0.020(2) 0.013(2)
C13 0.0551(18) 0.0540(17) 0.081(2) -0.0016(14) 0.0174(17) -0.0034(16)
C14 0.0390(14) 0.0482(15) 0.0523(16) 0.0023(12) 0.0038(13) 0.0020(13)
C15 0.0379(14) 0.0648(18) 0.067(2) 0.0075(13) 0.0065(15) 0.0128(16)
C16 0.0519(17) 0.0660(19) 0.0596(19) -0.0019(15) -0.0097(16) 0.0107(16)
C17 0.078(2) 0.0631(19) 0.065(2) 0.0053(16) 0.0121(18) 0.0046(18)
C18 0.060(2) 0.088(2) 0.069(2) 0.0106(17) 0.0040(18) 0.015(2)
C19 0.070(2) 0.075(2) 0.0570(19) -0.0035(17) 0.0010(16) 0.0060(17)
C20 0.085(2) 0.079(2) 0.070(2) 0.0109(19) 0.002(2) 0.024(2)
C21 0.064(2) 0.109(3) 0.076(2) 0.0032(19) -0.0066(19) 0.034(2)
C22 0.095(3) 0.109(3) 0.077(2) -0.022(2) -0.005(2) 0.022(2)
C23 0.084(3) 0.169(5) 0.139(5) -0.026(3) 0.007(3) 0.047(4)
C24 0.113(4) 0.272(9) 0.122(5) -0.080(5) -0.013(4) 0.074(5)

loop_
_atom_site_type_symbol
_atom_site_label
_atom_site_fract_x
_atom_site_fract_y
_atom_site_fract_z
_atom_site_U_iso_or_equiv
_atom_site_thermal_displace_type
_atom_site_calc_flag
_atom_site_refinement_flags
_atom_site_occupancy
F F1 0.95641(9) 0.05822(8) 0.6774(3) 0.0742(7) Uani d . 1.000
O O1 0.77085(10) 0.26762(14) 0.0944(4) 0.1013(11) Uani d . 1.000
N N1 0.80598(10) 0.18855(10) 0.3230(3) 0.0513(8) Uani d . 1.000
N N2 0.84810(11) 0.24602(12) -0.0590(3) 0.0588(9) Uani d D 1.000
N N3 0.83121(11) 0.28546(12) -0.1750(3) 0.0608(9) Uani d . 1.000
C C1 0.83656(11) 0.15385(12) 0.4270(4) 0.0476(9) Uani d . 1.000
C C2 0.82036(14) 0.13032(13) 0.5733(4) 0.0587(10) Uani d . 1.000
C C3 0.86172(14) 0.09835(13) 0.6542(4) 0.0605(11) Uani d . 1.000
C C4 0.91761(14) 0.09077(12) 0.5911(4) 0.0559(10) Uani d . 1.000
C C5 0.93519(12) 0.11312(12) 0.4498(4) 0.0507(9) Uani d . 1.000
C C6 0.89358(11) 0.14621(11) 0.3643(3) 0.0432(8) Uani d . 1.000
C C7 0.89623(11) 0.17781(11) 0.2192(3) 0.0428(8) Uani d . 1.000
C C8 0.94986(11) 0.18498(11) 0.1185(3) 0.0443(9) Uani d . 1.000
C C9 0.96716(13) 0.14270(14) 0.0110(4) 0.0584(11) Uani d . 1.000
C C10 1.01697(14) 0.15077(16) -0.0816(4) 0.0665(11) Uani d . 1.000
C C11 1.05025(13) 0.20044(16) -0.0662(4) 0.0667(11) Uani d . 1.000
C C12 1.03435(15) 0.24189(17) 0.0407(5) 0.0777(14) Uani d . 1.000
C C13 0.98449(13) 0.23467(14) 0.1336(4) 0.0634(11) Uani d . 1.000
C C14 0.84140(11) 0.20304(11) 0.1986(3) 0.0465(9) Uani d . 1.000
C C15 0.81674(12) 0.24211(14) 0.0752(4) 0.0566(10) Uani d . 1.000
C C16 0.86492(14) 0.29068(14) -0.2948(4) 0.0592(11) Uani d . 1.000
C C17 0.92192(15) 0.26047(14) -0.3283(4) 0.0687(11) Uani d . 1.000
C C18 0.97104(15) 0.30538(16) -0.3529(4) 0.0723(12) Uani d . 1.000
C C19 0.95600(16) 0.35201(15) -0.4750(4) 0.0673(11) Uani d . 1.000
C C20 0.89727(17) 0.38012(17) -0.4386(5) 0.0780(12) Uani d . 1.000
C C21 0.84788(16) 0.33486(19) -0.4175(5) 0.0830(14) Uani d . 1.000
C C22 1.0046(2) 0.3974(2) -0.4948(5) 0.0937(16) Uani d . 1.000
C C23 1.0627(2) 0.3747(3) -0.5558(8) 0.131(3) Uani d . 1.000
C C24 1.1078(3) 0.4215(4) -0.5818(8) 0.169(4) Uani d . 1.000
H H1 0.77000 0.19950 0.33440 0.0620 Uiso c RU 1.000
H H2 0.78280 0.13620 0.61440 0.0700 Uiso c RU 1.000
H H2A 0.8751(11) 0.2227(12) -0.060(3) 0.060(9) Uiso d D 1.000
H H3 0.85230 0.08170 0.75150 0.0730 Uiso c RU 1.000
H H5 0.97300 0.10680 0.41120 0.0610 Uiso c RU 1.000
H H9 0.94520 0.10830 0.00050 0.0700 Uiso c RU 1.000
H H10 1.02770 0.12210 -0.15470 0.0800 Uiso c RU 1.000
H H11 1.08360 0.20580 -0.12860 0.0800 Uiso c RU 1.000
H H12 1.05710 0.27570 0.05200 0.0930 Uiso c RU 1.000
H H13 0.97430 0.26350 0.20680 0.0760 Uiso c RU 1.000
H H17A 0.91790 0.23630 -0.42240 0.0830 Uiso c RU 1.000
H H17B 0.93190 0.23480 -0.24040 0.0830 Uiso c RU 1.000
H H18A 0.97950 0.32450 -0.25280 0.0870 Uiso c RU 1.000
H H18B 1.00640 0.28490 -0.38620 0.0870 Uiso c RU 1.000
H H19 0.95180 0.33180 -0.57680 0.0810 Uiso c RU 1.000
H H20A 0.88690 0.40670 -0.52400 0.0930 Uiso c RU 1.000
H H20B 0.90080 0.40320 -0.34250 0.0930 Uiso c RU 1.000
H H21A 0.81190 0.35470 -0.38560 0.1000 Uiso c RU 1.000
H H21B 0.84050 0.31500 -0.51730 0.1000 Uiso c RU 1.000
H H22A 0.99070 0.42770 -0.56670 0.1130 Uiso c RU 1.000
H H22B 1.01140 0.41600 -0.39310 0.1130 Uiso c RU 1.000
H H23A 1.07820 0.34630 -0.48090 0.1570 Uiso c RU 1.000
H H23B 1.05600 0.35430 -0.65500 0.1570 Uiso c RU 1.000
H H24A 1.11610 0.44090 -0.48330 0.2030 Uiso c RU 1.000
H H24B 1.09310 0.44970 -0.65680 0.2030 Uiso c RU 1.000
H H24C 1.14330 0.40400 -0.62200 0.2030 Uiso c RU 1.000

loop_
_atom_type_symbol
_atom_type_description
_atom_type_scat_dispersion_real
_atom_type_scat_dispersion_imag
_atom_type_scat_source
C C 0.0033 0.0016 ' International Tables Vol C Tables 4.2.6.8 and 6.1.1.4'
H H 0.0000 0.0000 ' International Tables Vol C Tables 4.2.6.8 and 6.1.1.4'
F F 0.0171 0.0103 ' International Tables Vol C Tables 4.2.6.8 and 6.1.1.4'
N N 0.0061 0.0033 ' International Tables Vol C Tables 4.2.6.8 and 6.1.1.4'
O O 0.0106 0.0060 ' International Tables Vol C Tables 4.2.6.8 and 6.1.1.4'

loop_
_exptl_crystal_face_index_h
_exptl_crystal_face_index_k
_exptl_crystal_face_index_l
_exptl_crystal_face_perp_dist
0 -1 0 0.0540
0 1 0 0.2300
3 -5 -5 0.2530
6 3 4 0.2170
-4 3 3 0.3090
8 -2 1 0.2310
1 2 7 0.2370
3 -4 -1 0.1590
0 -8 1 0.0530
0 -8 -1 0.0640
-1 -1 0 0.1620
6 3 -2 0.3050
7 -1 -2 0.2330
-4 -1 0 0.2270
-1 0 0 0.2530
-7 -1 -1 0.3090
-5 3 -1 0.4010

loop_
_geom_angle_atom_site_label_1
_geom_angle_atom_site_label_2
_geom_angle_atom_site_label_3
_geom_angle
_geom_angle_publ_flag
C1 N1 C14 109.5(2) no
N3 N2 C15 119.7(3) no
N2 N3 C16 117.2(3) no
C1 N1 H1 125.00 no
C14 N1 H1 125.00 no
N3 N2 H2A 128.8(18) no
C15 N2 H2A 111.5(18) no
N1 C1 C6 107.2(3) no
C2 C1 C6 121.9(3) no
N1 C1 C2 130.9(3) no
C1 C2 C3 117.7(3) no
C2 C3 C4 120.1(3) no
F1 C4 C3 117.0(3) no
C3 C4 C5 124.1(3) no
F1 C4 C5 118.9(3) no
C4 C5 C6 117.0(3) no
C1 C6 C5 119.3(3) no
C5 C6 C7 133.2(2) no
C1 C6 C7 107.5(2) no
C6 C7 C14 106.3(2) no
C8 C7 C14 128.1(2) no
C6 C7 C8 125.5(2) no
C7 C8 C13 120.0(2) no
C9 C8 C13 117.9(3) no
C7 C8 C9 122.1(2) no
C8 C9 C10 120.8(3) no
C9 C10 C11 120.5(3) no
C10 C11 C12 119.4(3) no
C11 C12 C13 120.9(3) no
C8 C13 C12 120.6(3) no
N1 C14 C15 117.7(2) no
C7 C14 C15 132.7(2) no
N1 C14 C7 109.5(2) no
N2 C15 C14 115.8(2) no
O1 C15 N2 122.8(3) no
O1 C15 C14 121.4(3) no
N3 C16 C21 117.3(3) no
C17 C16 C21 113.7(3) no
N3 C16 C17 129.0(3) no
C16 C17 C18 110.7(3) no
C17 C18 C19 113.2(3) no
C18 C19 C20 110.8(3) no
C18 C19 C22 112.6(3) no
C20 C19 C22 112.2(3) no
C19 C20 C21 112.8(3) no
C16 C21 C20 110.0(3) no
C19 C22 C23 116.2(4) no
C22 C23 C24 114.1(6) no
C1 C2 H2 121.00 no
C3 C2 H2 121.00 no
C2 C3 H3 120.00 no
C4 C3 H3 120.00 no
C4 C5 H5 122.00 no
C6 C5 H5 121.00 no
C8 C9 H9 120.00 no
C10 C9 H9 120.00 no
C9 C10 H10 120.00 no
C11 C10 H10 120.00 no
C10 C11 H11 120.00 no
C12 C11 H11 120.00 no
C11 C12 H12 120.00 no
C13 C12 H12 120.00 no
C8 C13 H13 120.00 no
C12 C13 H13 120.00 no
C16 C17 H17A 110.00 no
C16 C17 H17B 109.00 no
C18 C17 H17A 110.00 no
C18 C17 H17B 110.00 no
H17A C17 H17B 108.00 no
C17 C18 H18A 109.00 no
C17 C18 H18B 109.00 no
C19 C18 H18A 109.00 no
C19 C18 H18B 109.00 no
H18A C18 H18B 108.00 no
C18 C19 H19 107.00 no
C20 C19 H19 107.00 no
C22 C19 H19 107.00 no
C19 C20 H20A 109.00 no
C19 C20 H20B 109.00 no
C21 C20 H20A 109.00 no
C21 C20 H20B 109.00 no
H20A C20 H20B 108.00 no
C16 C21 H21A 110.00 no
C16 C21 H21B 110.00 no
C20 C21 H21A 110.00 no
C20 C21 H21B 110.00 no
H21A C21 H21B 108.00 no
C19 C22 H22A 108.00 no
C19 C22 H22B 108.00 no
C23 C22 H22A 108.00 no
C23 C22 H22B 108.00 no
H22A C22 H22B 107.00 no
C22 C23 H23A 109.00 no
C22 C23 H23B 109.00 no
C24 C23 H23A 109.00 no
C24 C23 H23B 109.00 no
H23A C23 H23B 108.00 no
C23 C24 H24A 109.00 no
C23 C24 H24B 109.00 no
C23 C24 H24C 109.00 no
H24A C24 H24B 110.00 no
H24A C24 H24C 109.00 no
H24B C24 H24C 110.00 no

loop_
_geom_bond_atom_site_label_1
_geom_bond_atom_site_label_2
_geom_bond_distance
_geom_bond_publ_flag
F1 C4 1.361(4) no
O1 C15 1.203(4) no
N1 C1 1.369(4) no
N1 C14 1.364(4) no
N2 N3 1.382(4) no
N2 C15 1.342(4) no
N3 C16 1.274(4) no
N1 H1 0.8600 no
N2 H2A 0.81(3) no
C1 C2 1.396(5) no
C1 C6 1.409(4) no
C2 C3 1.369(4) no
C3 C4 1.387(5) no
C4 C5 1.357(5) no
C5 C6 1.406(4) no
C6 C7 1.422(4) no
C7 C8 1.494(4) no
C7 C14 1.381(4) no
C8 C9 1.378(4) no
C8 C13 1.381(4) no
C9 C10 1.387(4) no
C10 C11 1.363(5) no
C11 C12 1.353(5) no
C12 C13 1.387(5) no
C14 C15 1.479(4) no
C16 C21 1.493(5) no
C16 C17 1.491(5) no
C17 C18 1.525(5) no
C18 C19 1.517(5) no
C19 C22 1.519(6) no
C19 C20 1.510(5) no
C20 C21 1.531(6) no
C22 C23 1.507(7) no
C23 C24 1.492(10) no
C2 H2 0.9300 no
C3 H3 0.9300 no
C5 H5 0.9300 no
C9 H9 0.9300 no
C10 H10 0.9300 no
C11 H11 0.9300 no
C12 H12 0.9300 no
C13 H13 0.9300 no
C17 H17A 0.9700 no
C17 H17B 0.9700 no
C18 H18A 0.9700 no
C18 H18B 0.9700 no
C19 H19 0.9800 no
C20 H20A 0.9700 no
C20 H20B 0.9700 no
C21 H21A 0.9700 no
C21 H21B 0.9700 no
C22 H22A 0.9700 no
C22 H22B 0.9700 no
C23 H23A 0.9700 no
C23 H23B 0.9700 no
C24 H24A 0.9600 no
C24 H24B 0.9600 no
C24 H24C 0.9600 no

loop_
_geom_hbond_atom_site_label_D
_geom_hbond_atom_site_label_H
_geom_hbond_atom_site_label_A
_geom_hbond_site_symmetry_A
_geom_hbond_distance_DH
_geom_hbond_distance_HA
_geom_hbond_distance_DA
_geom_hbond_angle_DHA
_geom_hbond_publ_flag
N1 H1 O1 7_655 0.86 2.50 3.048(4) 123 yes
N1 H1 N3 7_655 0.86 2.32 3.170(3) 168 yes
C2 H2 O1 7_655 0.93 2.51 3.112(4) 123 yes
C5 H5 F1 2_666 0.93 2.52 3.383(3) 154 yes
C3 H3 Cg3 4_646 0.93 2.82 3.708(3) 160 yes
C11 H11 Cg1 2_665 0.93 2.89 3.683(3) 144 yes
C17 H17A Cg2 1_554 0.97 2.81 3.571(3) 136 yes
C17 H17B Cg3 . 0.97 2.90 3.810(4) 157 yes

loop_
_geom_torsion_atom_site_label_1
_geom_torsion_atom_site_label_2
_geom_torsion_atom_site_label_3
_geom_torsion_atom_site_label_4
_geom_torsion
_geom_torsion_publ_flag
C1 N1 C14 C15 -178.2(2) no
C14 N1 C1 C2 176.9(3) no
C14 N1 C1 C6 -0.2(3) no
C1 N1 C14 C7 0.0(3) no
C15 N2 N3 C16 174.8(3) no
N3 N2 C15 O1 7.1(5) no
N3 N2 C15 C14 -174.2(2) no
N2 N3 C16 C21 -177.8(3) no
N2 N3 C16 C17 -1.1(5) no
C2 C1 C6 C7 -177.2(3) no
N1 C1 C2 C3 -177.8(3) no
C6 C1 C2 C3 -1.0(4) no
N1 C1 C6 C7 0.3(3) no
C2 C1 C6 C5 1.1(4) no
N1 C1 C6 C5 178.6(2) no
C1 C2 C3 C4 0.6(4) no
C2 C3 C4 F1 -179.6(3) no
C2 C3 C4 C5 -0.3(5) no
C3 C4 C5 C6 0.4(4) no
F1 C4 C5 C6 179.7(2) no
C4 C5 C6 C7 177.0(3) no
C4 C5 C6 C1 -0.8(4) no
C5 C6 C7 C8 -2.3(5) no
C1 C6 C7 C14 -0.2(3) no
C5 C6 C7 C14 -178.2(3) no
C1 C6 C7 C8 175.7(2) no
C6 C7 C14 N1 0.1(3) no
C6 C7 C8 C9 83.4(4) no
C6 C7 C14 C15 178.0(3) no
C8 C7 C14 N1 -175.6(2) no
C14 C7 C8 C13 79.6(4) no
C14 C7 C8 C9 -101.6(3) no
C8 C7 C14 C15 2.2(5) no
C6 C7 C8 C13 -95.4(3) no
C9 C8 C13 C12 1.3(5) no
C7 C8 C13 C12 -179.9(3) no
C7 C8 C9 C10 179.6(3) no
C13 C8 C9 C10 -1.6(4) no
C8 C9 C10 C11 1.0(5) no
C9 C10 C11 C12 0.2(5) no
C10 C11 C12 C13 -0.5(5) no
C11 C12 C13 C8 -0.2(5) no
N1 C14 C15 N2 -167.4(3) no
C7 C14 C15 O1 -166.4(3) no
C7 C14 C15 N2 14.9(5) no
N1 C14 C15 O1 11.3(4) no
N3 C16 C17 C18 -122.2(4) no
C21 C16 C17 C18 54.6(4) no
N3 C16 C21 C20 121.6(3) no
C17 C16 C21 C20 -55.6(4) no
C16 C17 C18 C19 -52.3(4) no
C17 C18 C19 C20 51.8(4) no
C17 C18 C19 C22 178.4(3) no
C18 C19 C20 C21 -52.9(4) no
C22 C19 C20 C21 -179.7(3) no
C18 C19 C22 C23 63.2(5) no
C20 C19 C22 C23 -170.9(4) no
C19 C20 C21 C16 54.5(4) no
C19 C22 C23 C24 176.7(5) no
